data_4309538
loop_
_publ_author_name
'Ramasamy Pothiraja'
'Malaichamy Sathiyendiran'
'Ray J. Butcher'
'Ramaswamy Murugavel'

_publ_section_title
;
Non-Interpenetrating Transition Metal Diorganophosphate 2-Dimensional
Rectangular Grids from Their 1-Dimensional Wires: Structural
Transformations under Mild Conditions
;
_journal_name_full 'Inorganic Chemistry'
_journal_page_first 6314
_journal_page_last 6323
_journal_paper_doi 10.1021/ic050742z
_journal_volume 44
_journal_year 2005
_chemical_formula_sum 'C36 H56 Co N4 O10 P2'
_chemical_formula_weight 825.72
_chemical_name_systematic
;
 ?
;
_space_group_IT_number 13
_symmetry_cell_setting monoclinic
_symmetry_space_group_name_Hall '-P 2yc'
_symmetry_space_group_name_H-M 'P 1 2/c 1'
_atom_sites_solution_hydrogens geom
_atom_sites_solution_primary direct
_atom_sites_solution_secondary difmap
_audit_creation_method SHELXL-97
_cell_angle_alpha 90.00
_cell_angle_beta 92.77(3)
_cell_angle_gamma 90.00
_cell_formula_units_Z 4
_cell_length_a 15.846(3)
_cell_length_b 11.452(2)
_cell_length_c 23.008(5)
_cell_measurement_temperature 293(2)
_cell_volume 4170.3(14)
_computing_structure_refinement 'SHELXL-97 (Sheldrick, 1997)'
_diffrn_ambient_temperature 293(2)
_diffrn_measured_fraction_theta_full 0.995
_diffrn_measured_fraction_theta_max 0.995
_diffrn_radiation_monochromator graphite
_diffrn_radiation_source 'fine-focus sealed tube'
_diffrn_radiation_type MoK\a
_diffrn_radiation_wavelength 0.71073
_diffrn_reflns_av_R_equivalents 0.1561
_diffrn_reflns_av_sigmaI/netI 0.0978
_diffrn_reflns_limit_h_max 17
_diffrn_reflns_limit_h_min -18
_diffrn_reflns_limit_k_max 13
_diffrn_reflns_limit_k_min -13
_diffrn_reflns_limit_l_max 27
_diffrn_reflns_limit_l_min -27
_diffrn_reflns_number 61006
_diffrn_reflns_theta_full 24.75
_diffrn_reflns_theta_max 24.75
_diffrn_reflns_theta_min 1.77
_exptl_absorpt_coefficient_mu 0.545
_exptl_absorpt_correction_type none
_exptl_crystal_colour orange
_exptl_crystal_density_diffrn 1.315
_exptl_crystal_density_method 'not measured'
_exptl_crystal_description needle
_exptl_crystal_F_000 1748
_exptl_crystal_size_max 0.4
_exptl_crystal_size_mid 0.2
_exptl_crystal_size_min 0.2
_refine_diff_density_max 5.534
_refine_diff_density_min -1.482
_refine_diff_density_rms 0.138
_refine_ls_extinction_method none
_refine_ls_goodness_of_fit_ref 1.022
_refine_ls_hydrogen_treatment mixed
_refine_ls_matrix_type full
_refine_ls_number_parameters 482
_refine_ls_number_reflns 7112
_refine_ls_number_restraints 384
_refine_ls_restrained_S_all 0.994
_refine_ls_R_factor_all 0.1512
_refine_ls_R_factor_gt 0.0954
_refine_ls_shift/su_max 0.000
_refine_ls_shift/su_mean 0.000
_refine_ls_structure_factor_coef Fsqd
_refine_ls_weighting_details 'calc w=1/[\s^2^(Fo^2^)+(0.1362P)^2^+10.9642P] where P=(Fo^2^+2Fc^2^)/3'
_refine_ls_weighting_scheme calc
_refine_ls_wR_factor_gt 0.2337
_refine_ls_wR_factor_ref 0.2597
_reflns_number_gt 4186
_reflns_number_total 7112
_reflns_threshold_expression >2sigma(I)
_cod_data_source_file ic050742zsi20050511_053247_3.cif
_cod_data_source_block Co-grid(Compound5)
_cod_depositor_comments
;
The following automatic conversions were performed:
'_symmetry_cell_setting' value 'Monoclinic' changed to 'monoclinic'
according to '/home/saulius/struct/CIF-dictionaries/cif_core.dic'
dictionary named 'cif_core.dic' version 2.4.1 from 2010-06-29.

Automatic conversion script
Id: cif_fix_enum 1527 2010-12-29 10:47:43Z saulius 
;
_cod_original_cell_volume 4170.3(15)
_cod_database_code 4309538

loop_
_symmetry_equiv_pos_as_xyz
'x, y, z'
'-x, y, -z+1/2'
'-x, -y, -z'
'x, -y, z-1/2'

loop_
_atom_site_label
_atom_site_type_symbol
_atom_site_fract_x
_atom_site_fract_y
_atom_site_fract_z
_atom_site_U_iso_or_equiv
_atom_site_adp_type
_atom_site_occupancy
_atom_site_symmetry_multiplicity
_atom_site_calc_flag
_atom_site_refinement_flags
_atom_site_disorder_assembly
_atom_site_disorder_group
Co1 Co 0.0000 0.0000 0.0000 0.0084(3) Uani 1 2 d SU . .
Co2 Co 0.5000 0.42905(12) 0.7500 0.0156(4) Uani 1 2 d SU . .
P1 P 0.22234(13) 0.02506(17) 0.00017(8) 0.0183(5) Uani 1 1 d U . .
P2 P 0.27728(13) 0.42505(16) 0.75443(8) 0.0153(4) Uani 1 1 d U . .
O1 O 0.1305(3) 0.0058(4) 0.00640(19) 0.0151(11) Uani 1 1 d U . .
O2 O 0.2654(4) 0.0560(4) 0.0626(2) 0.0216(12) Uani 1 1 d U . .
O3 O 0.2554(4) -0.1002(5) -0.0125(2) 0.0282(13) Uani 1 1 d U . .
O4 O 0.2470(3) 0.1114(4) -0.0440(2) 0.0231(12) Uani 1 1 d U . .
O5 O 0.3709(3) 0.4322(4) 0.7466(2) 0.0224(12) Uani 1 1 d U . .
O6 O 0.2290(4) 0.4135(5) 0.6928(2) 0.0243(12) Uani 1 1 d U . .
O7 O 0.2544(4) 0.5580(5) 0.7694(2) 0.0273(13) Uani 1 1 d U . .
O8 O 0.2493(4) 0.3398(5) 0.7970(2) 0.0287(13) Uani 1 1 d U . .
N1 N 0.0012(4) -0.0098(5) -0.0953(2) 0.0141(13) Uani 1 1 d U . .
N2 N 0.0043(4) -0.1902(4) 0.0022(2) 0.0091(11) Uani 1 1 d U . .
N3 N 0.5029(4) 0.4385(5) 0.8478(3) 0.0210(14) Uani 1 1 d U . .
N4 N 0.5000 0.6117(8) 0.7500 0.027(2) Uani 1 2 d SU . .
N5 N 0.5000 0.2421(8) 0.7500 0.0183(19) Uani 1 2 d SU . .
C1 C 0.2984(6) 0.1684(7) 0.0850(4) 0.0289(19) Uani 1 1 d U . .
C2 C 0.3805(6) 0.1939(9) 0.0545(6) 0.054(3) Uani 1 1 d U . .
H2C H 0.4198 0.1321 0.0591 0.200 Uiso 1 1 d R . .
H2A H 0.3650 0.2036 0.0148 0.200 Uiso 1 1 d R . .
H2B H 0.4059 0.2629 0.0692 0.200 Uiso 1 1 d R . .
C3 C 0.3152(8) 0.1474(9) 0.1492(4) 0.052(3) Uani 1 1 d U . .
H3B H 0.3541 0.0850 0.1529 0.200 Uiso 1 1 d R . .
H3A H 0.3387 0.2131 0.1686 0.200 Uiso 1 1 d R . .
H3C H 0.2636 0.1266 0.1658 0.200 Uiso 1 1 d R . .
C4 C 0.2335(6) 0.2654(8) 0.0744(4) 0.035(2) Uani 1 1 d U . .
H4B H 0.2248 0.2820 0.0345 0.200 Uiso 1 1 d R . .
H4C H 0.1810 0.2449 0.0899 0.200 Uiso 1 1 d R . .
H4A H 0.2559 0.3316 0.0939 0.200 Uiso 1 1 d R . .
C5 C 0.3427(6) -0.1400(8) -0.0222(4) 0.033(2) Uani 1 1 d U . .
C6 C 0.3307(9) -0.2641(10) -0.0462(6) 0.078(4) Uani 1 1 d U . .
H6B H 0.3013 -0.3058 -0.0182 0.200 Uiso 1 1 d R . .
H6A H 0.2955 -0.2562 -0.0803 0.200 Uiso 1 1 d R . .
H6C H 0.3809 -0.3047 -0.0547 0.200 Uiso 1 1 d R . .
C7 C 0.3860(8) -0.0581(15) -0.0638(6) 0.095(6) Uani 1 1 d U . .
H7A H 0.3985 0.0150 -0.0470 0.200 Uiso 1 1 d R . .
H7C H 0.4371 -0.0950 -0.0733 0.200 Uiso 1 1 d R . .
H7B H 0.3507 -0.0481 -0.0977 0.200 Uiso 1 1 d R . .
C8 C 0.3939(6) -0.1490(9) 0.0348(4) 0.041(2) Uani 1 1 d U . .
H8C H 0.3634 -0.1950 0.0606 0.200 Uiso 1 1 d R . .
H8B H 0.4439 -0.1885 0.0250 0.200 Uiso 1 1 d R . .
H8A H 0.4088 -0.0777 0.0528 0.200 Uiso 1 1 d R . .
C9 C -0.0687(5) -0.0357(7) -0.1275(3) 0.0214(17) Uani 1 1 d U . .
H9 H -0.1170 -0.0524 -0.1087 0.050 Uiso 1 1 d R . .
C10 C -0.0724(5) -0.0406(8) -0.1869(3) 0.0249(18) Uani 1 1 d U . .
H10 H -0.1221 -0.0612 -0.2065 0.050 Uiso 1 1 d R . .
C11 C 0.0003(4) -0.0185(5) -0.2177(3) 0.0102(14) Uani 1 1 d U . .
C12 C 0.0731(5) 0.0060(7) -0.1854(3) 0.0191(16) Uani 1 1 d U . .
H12 H 0.1227 0.0217 -0.2031 0.050 Uiso 1 1 d R . .
C13 C 0.0702(5) 0.0105(7) -0.1247(3) 0.0188(16) Uani 1 1 d U . .
H13 H 0.1193 0.0298 -0.1040 0.050 Uiso 1 1 d R . .
C14 C 0.0616(5) -0.2517(7) -0.0256(3) 0.0234(17) Uani 1 1 d U . .
H14 H 0.1028 -0.2124 -0.0443 0.050 Uiso 1 1 d R . .
C15 C 0.0621(5) -0.3706(7) -0.0283(3) 0.0251(18) Uani 1 1 d U . .
H15 H 0.1025 -0.4082 -0.0484 0.050 Uiso 1 1 d R . .
C16 C 0.0007(4) -0.4337(6) 0.0004(3) 0.0125(15) Uani 1 1 d U . .
C17 C -0.0573(5) -0.3701(7) 0.0303(4) 0.0260(18) Uani 1 1 d U . .
H17 H -0.0985 -0.4071 0.0501 0.050 Uiso 1 1 d R . .
C18 C -0.0537(5) -0.2505(7) 0.0294(4) 0.0259(18) Uani 1 1 d U . .
H18 H -0.0927 -0.2108 0.0500 0.050 Uiso 1 1 d R . .
C19 C 0.1986(6) 0.3031(8) 0.6645(4) 0.031(2) Uani 1 1 d U . .
C20 C 0.1131(7) 0.2736(10) 0.6885(6) 0.061(3) Uani 1 1 d U . .
H20B H 0.0725 0.3337 0.6830 0.200 Uiso 1 1 d R . .
H20C H 0.0915 0.2048 0.6710 0.200 Uiso 1 1 d R . .
H20A H 0.1240 0.2610 0.7285 0.200 Uiso 1 1 d R . .
C21 C 0.1889(8) 0.3355(10) 0.6004(4) 0.061(3) Uani 1 1 d U . .
H21A H 0.1468 0.3939 0.5970 0.200 Uiso 1 1 d R . .
H21C H 0.2407 0.3643 0.5870 0.200 Uiso 1 1 d R . .
H21B H 0.1712 0.2705 0.5780 0.200 Uiso 1 1 d R . .
C22 C 0.2625(7) 0.2053(8) 0.6737(4) 0.042(2) Uani 1 1 d U . .
H22B H 0.3128 0.2300 0.6565 0.200 Uiso 1 1 d R . .
H22C H 0.2741 0.1914 0.7135 0.200 Uiso 1 1 d R . .
H22A H 0.2426 0.1363 0.6555 0.200 Uiso 1 1 d R . .
C23 C 0.1673(6) 0.6048(8) 0.7785(4) 0.033(2) Uani 1 1 d U . .
C24 C 0.1090(8) 0.5145(12) 0.8065(6) 0.075(5) Uani 1 1 d U . .
H24C H 0.0993 0.4479 0.7833 0.200 Uiso 1 1 d R . .
H24B H 0.1364 0.4926 0.8422 0.200 Uiso 1 1 d R . .
H24A H 0.0564 0.5504 0.8135 0.200 Uiso 1 1 d R . .
C25 C 0.1284(6) 0.6353(9) 0.7189(4) 0.041(2) Uani 1 1 d U . .
H25C H 0.1155 0.5668 0.6977 0.200 Uiso 1 1 d R . .
H25A H 0.0777 0.6767 0.7246 0.200 Uiso 1 1 d R . .
H25B H 0.1657 0.6818 0.6979 0.200 Uiso 1 1 d R . .
C26 C 0.1832(10) 0.7127(15) 0.8142(8) 0.117(8) Uani 1 1 d U . .
H26B H 0.2094 0.6957 0.8508 0.200 Uiso 1 1 d R . .
H26C H 0.2205 0.7581 0.7926 0.200 Uiso 1 1 d R . .
H26A H 0.1322 0.7543 0.8190 0.200 Uiso 1 1 d R . .
C27 C 0.5720(5) 0.4740(7) 0.8784(3) 0.0196(16) Uani 1 1 d U . .
H27 H 0.6219 0.4799 0.8597 0.050 Uiso 1 1 d R . .
C28 C 0.5729(5) 0.4965(6) 0.9373(3) 0.0170(16) Uani 1 1 d U . .
H28 H 0.6235 0.5145 0.9565 0.050 Uiso 1 1 d R . .
C29 C 0.5002(5) 0.4871(5) 0.9684(3) 0.0096(14) Uani 1 1 d U . .
C30 C 0.4295(5) 0.4474(7) 0.9365(3) 0.0229(17) Uani 1 1 d U . .
H30 H 0.3792 0.4394 0.9544 0.050 Uiso 1 1 d R . .
C31 C 0.4327(5) 0.4235(7) 0.8774(3) 0.0239(17) Uani 1 1 d U . .
H31 H 0.3836 0.4008 0.8577 0.050 Uiso 1 1 d R . .
C32 C 0.4434(5) 0.6786(7) 0.7790(3) 0.0221(17) Uani 1 1 d U . .
H32 H 0.3998 0.6391 0.7950 0.050 Uiso 1 1 d R . .
C33 C 0.4423(5) 0.7996(7) 0.7801(3) 0.0228(17) Uani 1 1 d U . .
H33 H 0.3986 0.8371 0.7970 0.050 Uiso 1 1 d R . .
C34 C 0.5000 0.8680(10) 0.7500 0.023(2) Uani 1 2 d SU . .
C35 C 0.5000 0.9934(10) 0.7500 0.023(2) Uani 1 2 d SU . .
C36 C 0.5628(6) 1.0600(7) 0.7236(3) 0.0246(18) Uani 1 1 d U . .
H36 H 0.6022 1.0227 0.7024 0.050 Uiso 1 1 d R . .
C37 C 0.5597(5) 0.1793(7) 0.7243(3) 0.0233(18) Uani 1 1 d U . .
H37 H 0.5986 0.2189 0.7037 0.050 Uiso 1 1 d R . .
O9 O 0.7608(4) 0.6485(5) 0.0812(2) 0.0318(14) Uani 1 1 d U . .
H111 H 0.7599 0.7145 0.0705 0.100 Uiso 1 1 d R . .
H112 H 0.7579 0.6525 0.1165 0.100 Uiso 1 1 d R . .
O10 O 0.2612(4) 0.8985(5) 0.3327(2) 0.0285(13) Uani 1 1 d U . .
H211 H 0.2435 0.8834 0.3617 0.100 Uiso 1 1 d R . .
H212 H 0.2545 0.8284 0.3137 0.100 Uiso 1 1 d R . .

loop_
_atom_site_aniso_label
_atom_site_aniso_U_11
_atom_site_aniso_U_22
_atom_site_aniso_U_33
_atom_site_aniso_U_23
_atom_site_aniso_U_13
_atom_site_aniso_U_12
Co1 0.0080(7) 0.0122(7) 0.0053(6) 0.0004(5) 0.0018(5) -0.0001(5)
Co2 0.0174(8) 0.0169(7) 0.0127(7) 0.000 0.0018(6) 0.000
P1 0.0116(11) 0.0280(11) 0.0155(9) -0.0012(7) 0.0019(8) 0.0007(8)
P2 0.0178(11) 0.0134(9) 0.0147(9) 0.0010(7) -0.0002(8) 0.0022(8)
O1 0.011(3) 0.027(3) 0.008(2) 0.0019(19) 0.0001(19) -0.001(2)
O2 0.025(3) 0.016(3) 0.023(3) -0.003(2) -0.002(2) -0.004(2)
O3 0.030(3) 0.023(3) 0.032(3) 0.006(2) 0.000(3) -0.015(3)
O4 0.021(3) 0.023(3) 0.026(3) -0.003(2) 0.009(2) -0.002(2)
O5 0.024(3) 0.022(3) 0.021(3) -0.005(2) 0.002(2) -0.004(2)
O6 0.022(3) 0.026(3) 0.025(3) -0.002(2) -0.006(2) 0.002(2)
O7 0.025(3) 0.021(3) 0.033(3) -0.005(2) -0.021(3) 0.007(2)
O8 0.025(3) 0.035(3) 0.027(3) 0.001(2) 0.008(2) 0.002(3)
N1 0.016(3) 0.019(3) 0.007(3) 0.001(2) -0.004(2) 0.001(3)
N2 0.012(3) 0.001(2) 0.015(3) 0.002(2) 0.003(2) 0.002(2)
N3 0.019(4) 0.025(3) 0.019(3) -0.003(3) 0.007(3) -0.002(3)
N4 0.041(7) 0.012(5) 0.027(5) 0.000 0.000(5) 0.000
N5 0.015(5) 0.024(5) 0.015(4) 0.000 -0.001(4) 0.000
C1 0.024(5) 0.029(4) 0.032(4) -0.008(3) -0.009(4) -0.009(4)
C2 0.020(5) 0.038(6) 0.105(9) -0.002(6) 0.004(6) -0.018(4)
C3 0.067(8) 0.043(6) 0.042(6) -0.014(5) -0.031(5) -0.004(5)
C4 0.033(5) 0.033(5) 0.039(5) -0.005(4) 0.001(4) -0.001(4)
C5 0.030(5) 0.041(5) 0.028(4) -0.004(4) 0.007(4) 0.022(4)
C6 0.074(9) 0.050(7) 0.105(10) -0.040(7) -0.026(8) 0.044(7)
C7 0.050(8) 0.159(14) 0.080(9) 0.081(9) 0.054(7) 0.065(9)
C8 0.029(5) 0.047(6) 0.046(5) 0.009(4) -0.002(4) 0.009(4)
C9 0.017(4) 0.028(4) 0.020(4) 0.002(3) 0.006(3) -0.008(3)
C10 0.010(4) 0.052(5) 0.013(4) 0.003(3) 0.003(3) 0.004(4)
C11 0.013(4) 0.011(3) 0.006(3) 0.000(2) 0.000(3) 0.001(3)
C12 0.014(4) 0.041(5) 0.002(3) -0.004(3) 0.004(3) 0.000(3)
C13 0.008(4) 0.043(5) 0.005(3) 0.003(3) 0.002(3) 0.001(3)
C14 0.017(4) 0.028(4) 0.027(4) 0.004(3) 0.017(3) 0.000(3)
C15 0.021(4) 0.022(4) 0.033(4) -0.005(3) 0.018(3) 0.003(3)
C16 0.013(4) 0.015(4) 0.010(3) -0.002(3) -0.002(3) -0.002(3)
C17 0.020(4) 0.021(4) 0.039(5) 0.011(3) 0.020(4) 0.004(3)
C18 0.022(4) 0.023(4) 0.035(4) 0.001(3) 0.018(4) 0.004(3)
C19 0.027(5) 0.033(5) 0.031(4) -0.012(4) -0.006(4) -0.001(4)
C20 0.034(6) 0.050(7) 0.100(9) -0.017(6) 0.008(6) -0.019(5)
C21 0.081(9) 0.063(7) 0.036(6) -0.023(5) -0.028(6) 0.006(7)
C22 0.048(6) 0.031(5) 0.045(5) -0.020(4) -0.012(5) 0.015(5)
C23 0.027(5) 0.039(5) 0.034(5) -0.004(4) 0.005(4) 0.022(4)
C24 0.038(7) 0.097(10) 0.093(9) 0.058(8) 0.050(7) 0.047(7)
C25 0.031(6) 0.050(6) 0.041(5) 0.016(4) -0.003(4) 0.015(5)
C26 0.078(11) 0.115(13) 0.155(15) -0.100(12) -0.042(11) 0.057(10)
C27 0.015(4) 0.031(4) 0.012(3) -0.006(3) 0.004(3) 0.000(3)
C28 0.022(4) 0.015(3) 0.013(3) -0.004(3) -0.004(3) -0.006(3)
C29 0.017(4) 0.008(3) 0.003(3) -0.002(2) 0.000(3) 0.000(3)
C30 0.021(4) 0.035(4) 0.013(4) -0.003(3) 0.005(3) -0.004(4)
C31 0.021(4) 0.025(4) 0.025(4) 0.001(3) -0.001(3) -0.005(3)
C32 0.023(4) 0.018(4) 0.025(4) -0.004(3) 0.002(3) -0.003(3)
C33 0.018(4) 0.022(4) 0.028(4) 0.005(3) 0.006(3) 0.004(3)
C34 0.018(6) 0.036(6) 0.015(5) 0.000 0.001(4) 0.000
C35 0.012(6) 0.038(7) 0.018(5) 0.000 0.000(4) 0.000
C36 0.028(5) 0.015(4) 0.032(4) 0.000(3) 0.010(4) 0.000(3)
C37 0.024(5) 0.023(4) 0.025(4) 0.000(3) 0.012(3) 0.003(3)
O9 0.030(4) 0.030(3) 0.036(3) 0.001(3) 0.011(3) -0.001(3)
O10 0.028(3) 0.031(3) 0.027(3) -0.001(2) 0.007(2) 0.003(3)

loop_
_atom_type_symbol
_atom_type_description
_atom_type_scat_dispersion_real
_atom_type_scat_dispersion_imag
_atom_type_scat_source
C C 0.0033 0.0016 'International Tables Vol C Tables 4.2.6.8 and 6.1.1.4'
H H 0.0000 0.0000 'International Tables Vol C Tables 4.2.6.8 and 6.1.1.4'
Co Co 0.3494 0.9721 'International Tables Vol C Tables 4.2.6.8 and 6.1.1.4'
N N 0.0061 0.0033 'International Tables Vol C Tables 4.2.6.8 and 6.1.1.4'
O O 0.0106 0.0060 'International Tables Vol C Tables 4.2.6.8 and 6.1.1.4'
P P 0.1023 0.0942 'International Tables Vol C Tables 4.2.6.8 and 6.1.1.4'

loop_
_geom_angle_atom_site_label_1
_geom_angle_atom_site_label_2
_geom_angle_atom_site_label_3
_geom_angle
_geom_angle_site_symmetry_1
_geom_angle_site_symmetry_3
_geom_angle_publ_flag
O1 Co1 O1 180.0 3 . ?
O1 Co1 N2 90.0(2) 3 3 ?
O1 Co1 N2 90.0(2) . 3 ?
O1 Co1 N2 90.0(2) 3 . ?
O1 Co1 N2 90.0(2) . . ?
N2 Co1 N2 180.0 3 . ?
O1 Co1 N1 90.9(2) 3 3 ?
O1 Co1 N1 89.1(2) . 3 ?
N2 Co1 N1 88.3(2) 3 3 ?
N2 Co1 N1 91.7(2) . 3 ?
O1 Co1 N1 89.1(2) 3 . ?
O1 Co1 N1 90.9(2) . . ?
N2 Co1 N1 91.7(2) 3 . ?
N2 Co1 N1 88.3(2) . . ?
N1 Co1 N1 180.000(14) 3 . ?
O5 Co2 O5 178.0(3) 2_656 . ?
O5 Co2 N4 88.98(15) 2_656 . ?
O5 Co2 N4 88.98(15) . . ?
O5 Co2 N5 91.02(15) 2_656 . ?
O5 Co2 N5 91.02(15) . . ?
N4 Co2 N5 180.000(4) . . ?
O5 Co2 N3 90.5(2) 2_656 2_656 ?
O5 Co2 N3 89.4(2) . 2_656 ?
N4 Co2 N3 87.26(17) . 2_656 ?
N5 Co2 N3 92.74(16) . 2_656 ?
O5 Co2 N3 89.4(2) 2_656 . ?
O5 Co2 N3 90.5(2) . . ?
N4 Co2 N3 87.26(16) . . ?
N5 Co2 N3 92.74(17) . . ?
N3 Co2 N3 174.5(3) 2_656 . ?
O4 P1 O1 117.2(3) . . ?
O4 P1 O3 112.5(3) . . ?
O1 P1 O3 102.8(3) . . ?
O4 P1 O2 110.6(3) . . ?
O1 P1 O2 108.9(3) . . ?
O3 P1 O2 103.8(3) . . ?
O8 P2 O5 116.6(3) . . ?
O8 P2 O6 113.2(3) . . ?
O5 P2 O6 109.4(3) . . ?
O8 P2 O7 114.1(3) . . ?
O5 P2 O7 102.0(3) . . ?
O6 P2 O7 99.7(3) . . ?
P1 O1 Co1 168.3(3) . . ?
C1 O2 P1 129.6(5) . . ?
C5 O3 P1 129.5(5) . . ?
P2 O5 Co2 170.0(3) . . ?
C19 O6 P2 126.4(5) . . ?
C23 O7 P2 125.9(5) . . ?
C13 N1 C9 115.7(6) . . ?
C13 N1 Co1 123.0(5) . . ?
C9 N1 Co1 121.3(5) . . ?
C18 N2 C14 116.9(6) . . ?
C18 N2 Co1 120.5(5) . . ?
C14 N2 Co1 122.5(5) . . ?
C27 N3 C31 116.6(6) . . ?
C27 N3 Co2 121.2(5) . . ?
C31 N3 Co2 121.6(5) . . ?
C32 N4 C32 112.3(9) 2_656 . ?
C32 N4 Co2 123.8(4) 2_656 . ?
C32 N4 Co2 123.8(4) . . ?
C37 N5 C37 115.4(9) . 2_656 ?
C37 N5 Co2 122.3(5) . . ?
C37 N5 Co2 122.3(5) 2_656 . ?
O2 C1 C3 104.3(7) . . ?
O2 C1 C4 110.8(7) . . ?
C3 C1 C4 111.0(8) . . ?
O2 C1 C2 107.5(7) . . ?
C3 C1 C2 111.5(9) . . ?
C4 C1 C2 111.6(8) . . ?
O3 C5 C8 110.9(6) . . ?
O3 C5 C7 110.8(7) . . ?
C8 C5 C7 110.3(10) . . ?
O3 C5 C6 103.8(8) . . ?
C8 C5 C6 107.6(9) . . ?
C7 C5 C6 113.3(10) . . ?
N1 C9 C10 124.0(7) . . ?
C9 C10 C11 120.1(7) . . ?
C12 C11 C10 116.9(6) . . ?
C12 C11 C11 120.4(8) . 2_554 ?
C10 C11 C11 122.6(8) . 2_554 ?
C11 C12 C13 118.7(7) . . ?
N1 C13 C12 124.6(7) . . ?
N2 C14 C15 123.7(6) . . ?
C14 C15 C16 119.2(6) . . ?
C17 C16 C15 117.1(6) . . ?
C17 C16 C16 121.6(7) . 3_545 ?
C15 C16 C16 121.3(7) . 3_545 ?
C18 C17 C16 119.4(6) . . ?
N2 C18 C17 123.7(7) . . ?
O6 C19 C22 111.5(7) . . ?
O6 C19 C21 103.4(7) . . ?
C22 C19 C21 110.5(8) . . ?
O6 C19 C20 107.7(7) . . ?
C22 C19 C20 112.6(9) . . ?
C21 C19 C20 110.8(9) . . ?
C26 C23 O7 103.9(9) . . ?
C26 C23 C25 110.8(10) . . ?
O7 C23 C25 107.0(7) . . ?
C26 C23 C24 114.3(12) . . ?
O7 C23 C24 112.9(7) . . ?
C25 C23 C24 107.7(9) . . ?
N3 C27 C28 123.0(7) . . ?
C27 C28 C29 121.4(7) . . ?
C30 C29 C28 115.0(6) . . ?
C30 C29 C29 122.8(8) . 3_667 ?
C28 C29 C29 122.1(8) . 3_667 ?
C29 C30 C31 121.1(7) . . ?
N3 C31 C30 122.8(8) . . ?
N4 C32 C33 125.0(7) . . ?
C32 C33 C34 122.5(7) . . ?
C33 C34 C33 112.5(10) 2_656 . ?
C33 C34 C35 123.8(5) 2_656 . ?
C33 C34 C35 123.8(5) . . ?
C36 C35 C36 114.7(10) 2_656 . ?
C36 C35 C34 122.6(5) 2_656 . ?
C36 C35 C34 122.6(5) . . ?
C37 C36 C35 120.5(8) 1_565 . ?
N5 C37 C36 124.4(7) . 1_545 ?

loop_
_geom_bond_atom_site_label_1
_geom_bond_atom_site_label_2
_geom_bond_distance
_geom_bond_site_symmetry_2
_geom_bond_publ_flag
Co1 O1 2.067(5) 3 ?
Co1 O1 2.067(5) . ?
Co1 N2 2.180(5) 3 ?
Co1 N2 2.180(5) . ?
Co1 N1 2.196(5) 3 ?
Co1 N1 2.196(5) . ?
Co2 O5 2.044(6) 2_656 ?
Co2 O5 2.044(6) . ?
Co2 N4 2.092(9) . ?
Co2 N5 2.141(9) . ?
Co2 N3 2.250(6) 2_656 ?
Co2 N3 2.250(6) . ?
P1 O4 1.484(5) . ?
P1 O1 1.486(5) . ?
P1 O3 1.559(6) . ?
P1 O2 1.599(5) . ?
P2 O8 1.466(6) . ?
P2 O5 1.505(6) . ?
P2 O6 1.585(5) . ?
P2 O7 1.607(5) . ?
O2 C1 1.474(9) . ?
O3 C5 1.483(10) . ?
O6 C19 1.491(10) . ?
O7 C23 1.504(10) . ?
N1 C13 1.335(9) . ?
N1 C9 1.336(10) . ?
N2 C18 1.331(9) . ?
N2 C14 1.336(9) . ?
N3 C27 1.336(10) . ?
N3 C31 1.345(10) . ?
N4 C32 1.377(9) 2_656 ?
N4 C32 1.377(9) . ?
N5 C37 1.347(9) . ?
N5 C37 1.347(9) 2_656 ?
C1 C3 1.506(12) . ?
C1 C4 1.526(13) . ?
C1 C2 1.536(13) . ?
C5 C8 1.510(13) . ?
C5 C7 1.527(15) . ?
C5 C6 1.533(14) . ?
C9 C10 1.365(11) . ?
C10 C11 1.404(10) . ?
C11 C12 1.370(11) . ?
C11 C11 1.486(12) 2_554 ?
C12 C13 1.400(9) . ?
C14 C15 1.362(11) . ?
C15 C16 1.403(10) . ?
C16 C17 1.381(10) . ?
C16 C16 1.519(13) 3_545 ?
C17 C18 1.371(11) . ?
C19 C22 1.518(13) . ?
C19 C21 1.520(13) . ?
C19 C20 1.526(14) . ?
C23 C26 1.498(15) . ?
C23 C25 1.517(12) . ?
C23 C24 1.547(15) . ?
C27 C28 1.380(10) . ?
C28 C29 1.389(10) . ?
C29 C30 1.386(11) . ?
C29 C29 1.485(12) 3_667 ?
C30 C31 1.388(11) . ?
C32 C33 1.385(11) . ?
C33 C34 1.411(10) . ?
C34 C33 1.411(10) 2_656 ?
C34 C35 1.436(16) . ?
C35 C36 1.413(10) 2_656 ?
C35 C36 1.413(10) . ?
C36 C37 1.367(11) 1_565 ?
C37 C36 1.367(11) 1_545 ?
